data_4347054
loop_
_publ_author_name
'\<Sembera, Filip'
'Plutnar, Jan'
'Higelin, Alexander'
'Janou\<sek, Zbyn\<ek'
'C\'isa\<rov\'a, Ivana'
'Michl, Josef'

_publ_section_title
;
 Metal Complexes with Very Large Dipole Moments: the Anionic Carborane
 Nitriles 12-NC-CB11X11(-) (X = H, F, CH3) as Ligands on Pt(II) and
 Pd(II).
;
_journal_issue 8
_journal_name_full 'Inorganic chemistry'
_journal_page_first 3797
_journal_page_last 3806
_journal_paper_doi 10.1021/acs.inorgchem.5b02678
_journal_volume 55
_journal_year 2016
_chemical_compound_source 'synthesized by the authors'
_chemical_formula_moiety 'C16 H52 B22 N2 P2 Pt'
_chemical_formula_sum 'C16 H52 B22 N2 P2 Pt'
_chemical_formula_weight 767.45
_space_group_IT_number 14
_space_group_name_Hall '-P 2ybc'
_space_group_name_H-M_alt 'P 1 21/c 1'
_symmetry_cell_setting monoclinic
_symmetry_space_group_name_Hall '-P 2ybc'
_symmetry_space_group_name_H-M 'P 1 21/c 1'
_atom_sites_solution_hydrogens difmap
_atom_sites_solution_primary direct
_atom_sites_solution_secondary difmap
_audit_creation_method SHELXL-97
_cell_angle_alpha 90.00
_cell_angle_beta 122.5150(10)
_cell_angle_gamma 90.00
_cell_formula_units_Z 2
_cell_length_a 9.6873(3)
_cell_length_b 13.0605(3)
_cell_length_c 16.8784(4)
_cell_measurement_reflns_used 8214
_cell_measurement_temperature 150(2)
_cell_measurement_theta_max 27.5
_cell_measurement_theta_min 2.6
_cell_volume 1800.74(8)
_computing_cell_refinement 'SAINT V8.27B (Bruker AXS Inc., 2012)'
_computing_data_collection 'Bruker Instrument Service v2012.12.0.3'
_computing_data_reduction 'SAINT V8.27B (Bruker AXS Inc., 2012)'
_computing_structure_refinement 'SHELXL-97 (Sheldrick, 2008)'
_computing_structure_solution 'SHELXS-97 (Sheldrick, 2008)'
_diffrn_ambient_temperature 150(2)
_diffrn_measured_fraction_theta_full 1.000
_diffrn_measured_fraction_theta_max 1.000
_diffrn_measurement_device_type 'Bruker APEX-II CCD'
_diffrn_measurement_method '\f and \w scans'
_diffrn_radiation_monochromator graphite
_diffrn_radiation_source 'fine-focus sealed tube'
_diffrn_radiation_type MoK\a
_diffrn_radiation_wavelength 0.71073
_diffrn_reflns_av_R_equivalents 0.0374
_diffrn_reflns_av_sigmaI/netI 0.0315
_diffrn_reflns_limit_h_max 12
_diffrn_reflns_limit_h_min -12
_diffrn_reflns_limit_k_max 16
_diffrn_reflns_limit_k_min -16
_diffrn_reflns_limit_l_max 21
_diffrn_reflns_limit_l_min -19
_diffrn_reflns_number 22980
_diffrn_reflns_theta_full 27.50
_diffrn_reflns_theta_max 27.50
_diffrn_reflns_theta_min 2.12
_exptl_absorpt_coefficient_mu 4.001
_exptl_absorpt_correction_T_max 0.7402
_exptl_absorpt_correction_T_min 0.4345
_exptl_absorpt_correction_type numerical
_exptl_absorpt_process_details 'SADABS V2012/1 (Bruker AXS Inc.)'
_exptl_crystal_colour colourless
_exptl_crystal_density_diffrn 1.415
_exptl_crystal_density_method 'not measured'
_exptl_crystal_description bar
_exptl_crystal_F_000 760
_exptl_crystal_size_max 0.25
_exptl_crystal_size_mid 0.10
_exptl_crystal_size_min 0.08
_refine_diff_density_max 0.448
_refine_diff_density_min -0.418
_refine_diff_density_rms 0.085
_refine_ls_extinction_method none
_refine_ls_goodness_of_fit_ref 1.015
_refine_ls_hydrogen_treatment constr
_refine_ls_matrix_type full
_refine_ls_number_parameters 199
_refine_ls_number_reflns 4138
_refine_ls_number_restraints 0
_refine_ls_restrained_S_all 1.015
_refine_ls_R_factor_all 0.0338
_refine_ls_R_factor_gt 0.0195
_refine_ls_shift/su_max 0.002
_refine_ls_shift/su_mean 0.000
_refine_ls_structure_factor_coef Fsqd
_refine_ls_weighting_details 'calc w=1/[\s^2^(Fo^2^)+(0.0109P)^2^+1.1266P] where P=(Fo^2^+2Fc^2^)/3'
_refine_ls_weighting_scheme calc
_refine_ls_wR_factor_gt 0.0347
_refine_ls_wR_factor_ref 0.0381
_reflns_number_gt 3135
_reflns_number_total 4138
_reflns_threshold_expression I>2\s(I)
_cod_data_source_file ic5b02678_si_004.cif
_cod_data_source_block fs426_plutnar
_cod_original_sg_symbol_H-M 'P 21/c'
_cod_database_code 4347054

loop_
_symmetry_equiv_pos_as_xyz
'x, y, z'
'-x, y+1/2, -z+1/2'
'-x, -y, -z'
'x, -y-1/2, z-1/2'

loop_
_atom_site_label
_atom_site_type_symbol
_atom_site_fract_x
_atom_site_fract_y
_atom_site_fract_z
_atom_site_U_iso_or_equiv
_atom_site_adp_type
_atom_site_occupancy
_atom_site_symmetry_multiplicity
_atom_site_calc_flag
_atom_site_refinement_flags
Pt1 Pt 0.5000 0.5000 0.5000 0.01157(4) Uani 1 2 d S
P1 P 0.62447(8) 0.54101(5) 0.41741(4) 0.01422(13) Uani 1 1 d .
C1 C 1.0295(3) 0.0051(2) 0.69916(16) 0.0240(5) Uani 1 1 d .
H1 H 1.0875 -0.0562 0.7244 0.029 Uiso 1 1 d R
B2 B 0.9490(4) 0.0505(2) 0.7603(2) 0.0229(7) Uani 1 1 d .
H2 H 0.9619 0.0127 0.8235 0.027 Uiso 1 1 calc R
B3 B 1.1175(4) 0.1118(2) 0.7660(2) 0.0232(7) Uani 1 1 d .
H3 H 1.2409 0.1147 0.8330 0.028 Uiso 1 1 calc R
B4 B 1.0960(4) 0.0965(2) 0.6549(2) 0.0229(7) Uani 1 1 d .
H4 H 1.2053 0.0893 0.6488 0.028 Uiso 1 1 calc R
B5 B 0.9131(4) 0.0255(2) 0.5811(2) 0.0220(7) Uani 1 1 d .
H5 H 0.9023 -0.0286 0.5266 0.026 Uiso 1 1 calc R
B6 B 0.8222(4) -0.0025(3) 0.64621(19) 0.0238(6) Uani 1 1 d .
H6 H 0.7516 -0.0749 0.6346 0.029 Uiso 1 1 calc R
B7 B 0.7664(4) 0.1138(2) 0.6751(2) 0.0208(7) Uani 1 1 d .
H7 H 0.6575 0.1202 0.6816 0.025 Uiso 1 1 calc R
B8 B 0.9511(4) 0.1850(2) 0.75008(19) 0.0205(7) Uani 1 1 d .
H8 H 0.9631 0.2379 0.8057 0.025 Uiso 1 1 calc R
B9 B 1.0424(4) 0.2137(2) 0.6839(2) 0.0222(7) Uani 1 1 d .
H9 H 1.1142 0.2856 0.6962 0.027 Uiso 1 1 calc R
B10 B 0.9158(4) 0.1596(2) 0.5686(2) 0.0210(7) Uani 1 1 d .
H10 H 0.9047 0.1957 0.5053 0.025 Uiso 1 1 calc R
B11 B 0.7444(4) 0.0978(2) 0.5628(2) 0.0220(7) Uani 1 1 d .
H11 H 0.6212 0.0936 0.4959 0.026 Uiso 1 1 calc R
B12 B 0.8279(4) 0.2125(2) 0.6283(2) 0.0180(6) Uani 1 1 d .
C2 C 0.7255(3) 0.3133(2) 0.59017(16) 0.0161(5) Uani 1 1 d .
C3 C 0.7338(3) 0.4342(2) 0.40702(18) 0.0235(6) Uani 1 1 d .
H3A H 0.7895 0.4583 0.3755 0.028 Uiso 1 1 calc R
H3B H 0.8193 0.4109 0.4708 0.028 Uiso 1 1 calc R
C4 C 0.6248(4) 0.3434(2) 0.35230(19) 0.0321(7) Uani 1 1 d .
H4A H 0.5704 0.3182 0.3834 0.048 Uiso 1 1 calc R
H4B H 0.6918 0.2886 0.3501 0.048 Uiso 1 1 calc R
H4C H 0.5421 0.3650 0.2882 0.048 Uiso 1 1 calc R
C5 C 0.4740(3) 0.5808(2) 0.29777(16) 0.0200(6) Uani 1 1 d .
H5A H 0.3875 0.5278 0.2682 0.024 Uiso 1 1 calc R
H5B H 0.4219 0.6449 0.3004 0.024 Uiso 1 1 calc R
C6 C 0.5401(4) 0.5988(2) 0.23489(18) 0.0303(7) Uani 1 1 d .
H6A H 0.6170 0.6563 0.2594 0.046 Uiso 1 1 calc R
H6B H 0.4491 0.6145 0.1710 0.046 Uiso 1 1 calc R
H6C H 0.5965 0.5370 0.2339 0.046 Uiso 1 1 calc R
C7 C 0.7752(3) 0.6426(2) 0.47037(17) 0.0233(6) Uani 1 1 d .
H7A H 0.8642 0.6204 0.5337 0.028 Uiso 1 1 calc R
H7B H 0.8236 0.6534 0.4322 0.028 Uiso 1 1 calc R
C8 C 0.7072(4) 0.7442(2) 0.4792(2) 0.0363(8) Uani 1 1 d .
H8A H 0.6185 0.7668 0.4169 0.054 Uiso 1 1 calc R
H8B H 0.7945 0.7957 0.5063 0.054 Uiso 1 1 calc R
H8C H 0.6649 0.7354 0.5200 0.054 Uiso 1 1 calc R
N1 N 0.6483(3) 0.38255(16) 0.55991(13) 0.0156(4) Uani 1 1 d .

loop_
_atom_site_aniso_label
_atom_site_aniso_U_11
_atom_site_aniso_U_22
_atom_site_aniso_U_33
_atom_site_aniso_U_23
_atom_site_aniso_U_13
_atom_site_aniso_U_12
Pt1 0.01301(7) 0.01023(6) 0.01362(6) 0.00196(6) 0.00858(5) 0.00157(7)
P1 0.0150(3) 0.0146(3) 0.0159(3) 0.0012(3) 0.0102(3) 0.0001(3)
C1 0.0302(14) 0.0204(13) 0.0272(12) 0.0094(13) 0.0192(11) 0.0107(15)
B2 0.0283(18) 0.0228(16) 0.0233(15) 0.0067(13) 0.0176(14) 0.0077(14)
B3 0.0207(17) 0.0246(17) 0.0199(15) 0.0024(13) 0.0080(13) 0.0043(14)
B4 0.0243(18) 0.0226(17) 0.0273(16) 0.0084(13) 0.0175(14) 0.0087(14)
B5 0.0296(18) 0.0181(18) 0.0215(14) 0.0013(11) 0.0158(13) 0.0027(12)
B6 0.0286(16) 0.0195(13) 0.0273(14) 0.0024(16) 0.0176(13) -0.0011(18)
B7 0.0244(17) 0.0182(16) 0.0242(15) 0.0061(12) 0.0160(14) 0.0042(13)
B8 0.0209(17) 0.0211(16) 0.0186(14) 0.0009(12) 0.0101(13) 0.0037(13)
B9 0.0194(17) 0.0196(16) 0.0282(16) 0.0020(13) 0.0131(14) 0.0008(13)
B10 0.0237(17) 0.0234(16) 0.0207(14) 0.0044(12) 0.0151(14) 0.0040(13)
B11 0.0225(17) 0.0235(17) 0.0191(14) 0.0008(12) 0.0106(13) 0.0011(14)
B12 0.0200(17) 0.0166(15) 0.0222(14) 0.0039(12) 0.0145(13) 0.0035(13)
C2 0.0167(14) 0.0219(14) 0.0148(12) 0.0008(10) 0.0118(11) -0.0013(11)
C3 0.0282(16) 0.0253(15) 0.0283(14) 0.0084(12) 0.0226(13) 0.0097(12)
C4 0.050(2) 0.0240(16) 0.0334(16) -0.0003(13) 0.0301(16) 0.0073(14)
C5 0.0210(15) 0.0217(14) 0.0158(12) -0.0005(10) 0.0088(11) -0.0023(12)
C6 0.0387(19) 0.0340(17) 0.0255(14) 0.0097(13) 0.0220(14) 0.0082(14)
C7 0.0196(15) 0.0282(15) 0.0215(13) 0.0002(11) 0.0106(12) -0.0080(12)
C8 0.039(2) 0.0227(16) 0.0408(17) -0.0061(13) 0.0171(15) -0.0111(14)
N1 0.0195(12) 0.0158(11) 0.0191(10) 0.0017(9) 0.0153(10) -0.0007(10)

loop_
_atom_type_symbol
_atom_type_description
_atom_type_scat_dispersion_real
_atom_type_scat_dispersion_imag
_atom_type_scat_source
C C 0.0033 0.0016 'International Tables Vol C Tables 4.2.6.8 and 6.1.1.4'
H H 0.0000 0.0000 'International Tables Vol C Tables 4.2.6.8 and 6.1.1.4'
N N 0.0061 0.0033 'International Tables Vol C Tables 4.2.6.8 and 6.1.1.4'
B B 0.0013 0.0007 'International Tables Vol C Tables 4.2.6.8 and 6.1.1.4'
P P 0.1023 0.0942 'International Tables Vol C Tables 4.2.6.8 and 6.1.1.4'
Pt Pt -1.7033 8.3905 'International Tables Vol C Tables 4.2.6.8 and 6.1.1.4'

loop_
_geom_angle_atom_site_label_1
_geom_angle_atom_site_label_2
_geom_angle_atom_site_label_3
_geom_angle
_geom_angle_site_symmetry_1
_geom_angle_site_symmetry_3
N1 Pt1 N1 179.999(1) 3_666 .
N1 Pt1 P1 90.96(6) 3_666 3_666
N1 Pt1 P1 89.04(6) . 3_666
N1 Pt1 P1 89.04(6) 3_666 .
N1 Pt1 P1 90.96(6) . .
P1 Pt1 P1 180.0 3_666 .
C7 P1 C3 104.64(13) . .
C7 P1 C5 106.90(12) . .
C3 P1 C5 105.86(12) . .
C7 P1 Pt1 114.17(9) . .
C3 P1 Pt1 113.27(9) . .
C5 P1 Pt1 111.35(9) . .
B2 C1 B5 115.1(2) . .
B2 C1 B3 62.80(18) . .
B5 C1 B3 115.3(2) . .
B2 C1 B6 62.81(17) . .
B5 C1 B6 62.83(16) . .
B3 C1 B6 115.0(2) . .
B2 C1 B4 115.3(2) . .
B5 C1 B4 63.05(17) . .
B3 C1 B4 63.04(18) . .
B6 C1 B4 115.2(2) . .
B2 C1 H1 112.3 . .
B5 C1 H1 121.5 . .
B3 C1 H1 115.6 . .
B6 C1 H1 115.9 . .
B4 C1 H1 121.4 . .
C1 B2 B8 104.7(2) . .
C1 B2 B7 104.71(19) . .
B8 B2 B7 61.05(17) . .
C1 B2 B3 58.77(17) . .
B8 B2 B3 59.82(18) . .
B7 B2 B3 108.7(2) . .
C1 B2 B6 58.80(16) . .
B8 B2 B6 108.6(2) . .
B7 B2 B6 59.72(17) . .
B3 B2 B6 108.4(2) . .
C1 B2 H2 124.9 . .
B8 B2 H2 122.0 . .
B7 B2 H2 122.0 . .
B3 B2 H2 121.2 . .
B6 B2 H2 121.3 . .
C1 B3 B8 104.5(2) . .
C1 B3 B9 104.3(2) . .
B8 B3 B9 61.09(17) . .
C1 B3 B2 58.43(16) . .
B8 B3 B2 59.89(17) . .
B9 B3 B2 108.5(2) . .
C1 B3 B4 58.54(16) . .
B8 B3 B4 108.6(2) . .
B9 B3 B4 59.64(16) . .
B2 B3 B4 107.9(2) . .
C1 B3 H3 125.3 . .
B8 B3 H3 121.9 . .
B9 B3 H3 122.1 . .
B2 B3 H3 121.5 . .
B4 B3 H3 121.5 . .
C1 B4 B10 104.4(2) . .
C1 B4 B9 104.3(2) . .
B10 B4 B9 61.10(17) . .
C1 B4 B5 58.31(16) . .
B10 B4 B5 59.67(17) . .
B9 B4 B5 108.3(2) . .
C1 B4 B3 58.41(16) . .
B10 B4 B3 108.6(2) . .
B9 B4 B3 59.78(17) . .
B5 B4 B3 107.6(2) . .
C1 B4 H4 125.3 . .
B10 B4 H4 121.9 . .
B9 B4 H4 122.1 . .
B5 B4 H4 121.8 . .
B3 B4 H4 121.5 . .
C1 B5 B11 104.9(2) . .
C1 B5 B10 104.6(2) . .
B11 B5 B10 61.35(17) . .
C1 B5 B6 58.73(15) . .
B11 B5 B6 59.87(17) . .
B10 B5 B6 108.8(2) . .
C1 B5 B4 58.64(16) . .
B11 B5 B4 108.9(2) . .
B10 B5 B4 59.65(17) . .
B6 B5 B4 108.2(2) . .
C1 B5 H5 125.0 . .
B11 B5 H5 121.7 . .
B10 B5 H5 121.9 . .
B6 B5 H5 121.3 . .
B4 B5 H5 121.4 . .
C1 B6 B7 104.7(2) . .
C1 B6 B11 104.6(2) . .
B7 B6 B11 61.29(18) . .
C1 B6 B2 58.38(16) . .
B7 B6 B2 60.10(17) . .
B11 B6 B2 109.0(2) . .
C1 B6 B5 58.44(15) . .
B7 B6 B5 108.7(2) . .
B11 B6 B5 59.72(17) . .
B2 B6 B5 107.8(2) . .
C1 B6 H6 125.2 . .
B7 B6 H6 121.7 . .
B11 B6 H6 121.8 . .
B2 B6 H6 121.4 . .
B5 B6 H6 121.6 . .
B6 B7 B12 106.0(2) . .
B6 B7 B2 60.19(17) . .
B12 B7 B2 105.8(2) . .
B6 B7 B8 107.6(2) . .
B12 B7 B8 59.48(16) . .
B2 B7 B8 59.29(17) . .
B6 B7 B11 59.37(16) . .
B12 B7 B11 59.62(16) . .
B2 B7 B11 107.5(2) . .
B8 B7 B11 108.1(2) . .
B6 B7 H7 122.3 . .
B12 B7 H7 123.3 . .
B2 B7 H7 122.5 . .
B8 B7 H7 121.7 . .
B11 B7 H7 121.7 . .
B3 B8 B2 60.29(17) . .
B3 B8 B12 106.1(2) . .
B2 B8 B12 106.1(2) . .
B3 B8 B9 59.59(16) . .
B2 B8 B9 107.6(2) . .
B12 B8 B9 59.13(16) . .
B3 B8 B7 108.0(2) . .
B2 B8 B7 59.66(17) . .
B12 B8 B7 59.55(16) . .
B9 B8 B7 107.8(2) . .
B3 B8 H8 122.1 . .
B2 B8 H8 122.2 . .
B12 B8 H8 123.3 . .
B9 B8 H8 121.9 . .
B7 B8 H8 121.6 . .
B12 B9 B4 106.4(2) . .
B12 B9 B3 106.3(2) . .
B4 B9 B3 60.58(17) . .
B12 B9 B10 59.73(17) . .
B4 B9 B10 59.36(17) . .
B3 B9 B10 107.9(2) . .
B12 B9 B8 59.72(16) . .
B4 B9 B8 108.0(2) . .
B3 B9 B8 59.32(17) . .
B10 B9 B8 108.3(2) . .
B12 B9 H9 122.9 . .
B4 B9 H9 122.1 . .
B3 B9 H9 122.2 . .
B10 B9 H9 121.6 . .
B8 B9 H9 121.6 . .
B4 B10 B5 60.67(17) . .
B4 B10 B12 106.1(2) . .
B5 B10 B12 106.0(2) . .
B4 B10 B9 59.54(17) . .
B5 B10 B9 107.8(2) . .
B12 B10 B9 59.16(17) . .
B4 B10 B11 108.1(2) . .
B5 B10 B11 59.32(17) . .
B12 B10 B11 59.67(16) . .
B9 B10 B11 107.9(2) . .
B4 B10 H10 121.9 . .
B5 B10 H10 122.2 . .
B12 B10 H10 123.3 . .
B9 B10 H10 121.9 . .
B11 B10 H10 121.6 . .
B5 B11 B6 60.40(16) . .
B5 B11 B12 105.8(2) . .
B6 B11 B12 105.8(2) . .
B5 B11 B10 59.33(17) . .
B6 B11 B10 107.6(2) . .
B12 B11 B10 59.34(17) . .
B5 B11 B7 107.6(2) . .
B6 B11 B7 59.33(16) . .
B12 B11 B7 59.39(16) . .
B10 B11 B7 107.8(2) . .
B5 B11 H11 122.3 . .
B6 B11 H11 122.3 . .
B12 B11 H11 123.4 . .
B10 B11 H11 121.8 . .
B7 B11 H11 121.8 . .
C2 B12 B9 121.2(2) . .
C2 B12 B10 119.1(2) . .
B9 B12 B10 61.10(17) . .
C2 B12 B8 122.0(2) . .
B9 B12 B8 61.15(17) . .
B10 B12 B8 110.5(2) . .
C2 B12 B7 120.3(2) . .
B9 B12 B7 110.6(2) . .
B10 B12 B7 110.4(2) . .
B8 B12 B7 60.97(16) . .
C2 B12 B11 118.5(2) . .
B9 B12 B11 110.6(2) . .
B10 B12 B11 60.99(17) . .
B8 B12 B11 110.4(2) . .
B7 B12 B11 60.98(16) . .
N1 C2 B12 177.1(3) . .
C4 C3 P1 113.95(19) . .
C4 C3 H3A 108.8 . .
P1 C3 H3A 108.8 . .
C4 C3 H3B 108.8 . .
P1 C3 H3B 108.8 . .
H3A C3 H3B 107.7 . .
C3 C4 H4A 109.5 . .
C3 C4 H4B 109.5 . .
H4A C4 H4B 109.5 . .
C3 C4 H4C 109.5 . .
H4A C4 H4C 109.5 . .
H4B C4 H4C 109.5 . .
C6 C5 P1 115.54(19) . .
C6 C5 H5A 108.4 . .
P1 C5 H5A 108.4 . .
C6 C5 H5B 108.4 . .
P1 C5 H5B 108.4 . .
H5A C5 H5B 107.5 . .
C5 C6 H6A 109.5 . .
C5 C6 H6B 109.5 . .
H6A C6 H6B 109.5 . .
C5 C6 H6C 109.5 . .
H6A C6 H6C 109.5 . .
H6B C6 H6C 109.5 . .
C8 C7 P1 114.2(2) . .
C8 C7 H7A 108.7 . .
P1 C7 H7A 108.7 . .
C8 C7 H7B 108.7 . .
P1 C7 H7B 108.7 . .
H7A C7 H7B 107.6 . .
C7 C8 H8A 109.5 . .
C7 C8 H8B 109.5 . .
H8A C8 H8B 109.5 . .
C7 C8 H8C 109.5 . .
H8A C8 H8C 109.5 . .
H8B C8 H8C 109.5 . .
C2 N1 Pt1 176.3(2) . .

loop_
_geom_bond_atom_site_label_1
_geom_bond_atom_site_label_2
_geom_bond_distance
_geom_bond_site_symmetry_2
Pt1 N1 1.969(2) 3_666
Pt1 N1 1.969(2) .
Pt1 P1 2.3433(6) 3_666
Pt1 P1 2.3433(6) .
P1 C7 1.814(3) .
P1 C3 1.816(3) .
P1 C5 1.819(2) .
C1 B2 1.700(4) .
C1 B5 1.702(4) .
C1 B3 1.706(4) .
C1 B6 1.707(4) .
C1 B4 1.708(4) .
C1 H1 0.9387 .
B2 B8 1.767(4) .
B2 B7 1.774(4) .
B2 B3 1.774(4) .
B2 B6 1.775(4) .
B2 H2 1.1200 .
B3 B8 1.766(4) .
B3 B9 1.770(4) .
B3 B4 1.785(4) .
B3 H3 1.1200 .
B4 B10 1.765(4) .
B4 B9 1.768(4) .
B4 B5 1.783(4) .
B4 H4 1.1200 .
B5 B11 1.765(4) .
B5 B10 1.765(4) .
B5 B6 1.777(4) .
B5 H5 1.1200 .
B6 B7 1.767(4) .
B6 B11 1.768(4) .
B6 H6 1.1200 .
B7 B12 1.773(4) .
B7 B8 1.798(4) .
B7 B11 1.802(4) .
B7 H7 1.1200 .
B8 B12 1.772(4) .
B8 B9 1.797(4) .
B8 H8 1.1200 .
B9 B12 1.761(4) .
B9 B10 1.796(4) .
B9 H9 1.1200 .
B10 B12 1.771(4) .
B10 B11 1.801(4) .
B10 H10 1.1200 .
B11 B12 1.777(4) .
B11 H11 1.1200 .
B12 C2 1.564(4) .
C2 N1 1.108(3) .
C3 C4 1.525(4) .
C3 H3A 0.9900 .
C3 H3B 0.9900 .
C4 H4A 0.9800 .
C4 H4B 0.9800 .
C4 H4C 0.9800 .
C5 C6 1.524(3) .
C5 H5A 0.9900 .
C5 H5B 0.9900 .
C6 H6A 0.9800 .
C6 H6B 0.9800 .
C6 H6C 0.9800 .
C7 C8 1.524(4) .
C7 H7A 0.9900 .
C7 H7B 0.9900 .
C8 H8A 0.9800 .
C8 H8B 0.9800 .
C8 H8C 0.9800 .

loop_
_geom_torsion_atom_site_label_1
_geom_torsion_atom_site_label_2
_geom_torsion_atom_site_label_3
_geom_torsion_atom_site_label_4
_geom_torsion
_geom_torsion_site_symmetry_1
N1 Pt1 P1 C7 81.29(11) 3_666
N1 Pt1 P1 C7 -98.70(11) .
P1 Pt1 P1 C7 -27(9) 3_666
N1 Pt1 P1 C3 -159.06(11) 3_666
N1 Pt1 P1 C3 20.94(11) .
P1 Pt1 P1 C3 92(9) 3_666
N1 Pt1 P1 C5 -39.88(11) 3_666
N1 Pt1 P1 C5 140.13(11) .
P1 Pt1 P1 C5 -148(9) 3_666
B5 C1 B2 B8 -67.0(3) .
B3 C1 B2 B8 39.89(19) .
B6 C1 B2 B8 -103.1(2) .
B4 C1 B2 B8 3.6(3) .
B5 C1 B2 B7 -3.6(3) .
B3 C1 B2 B7 103.2(2) .
B6 C1 B2 B7 -39.8(2) .
B4 C1 B2 B7 66.9(3) .
B5 C1 B2 B3 -106.9(2) .
B6 C1 B2 B3 -143.0(2) .
B4 C1 B2 B3 -36.3(2) .
B5 C1 B2 B6 36.2(2) .
B3 C1 B2 B6 143.0(2) .
B4 C1 B2 B6 106.7(2) .
B2 C1 B3 B8 -39.88(19) .
B5 C1 B3 B8 66.6(3) .
B6 C1 B3 B8 -3.7(3) .
B4 C1 B3 B8 103.2(2) .
B2 C1 B3 B9 -103.2(2) .
B5 C1 B3 B9 3.3(3) .
B6 C1 B3 B9 -67.0(3) .
B4 C1 B3 B9 39.9(2) .
B5 C1 B3 B2 106.5(2) .
B6 C1 B3 B2 36.2(2) .
B4 C1 B3 B2 143.1(2) .
B2 C1 B3 B4 -143.1(2) .
B5 C1 B3 B4 -36.6(2) .
B6 C1 B3 B4 -106.9(2) .
B8 B2 B3 C1 -134.1(2) .
B7 B2 B3 C1 -96.2(2) .
B6 B2 B3 C1 -32.8(2) .
C1 B2 B3 B8 134.1(2) .
B7 B2 B3 B8 37.95(19) .
B6 B2 B3 B8 101.3(2) .
C1 B2 B3 B9 95.7(2) .
B8 B2 B3 B9 -38.42(19) .
B7 B2 B3 B9 -0.5(3) .
B6 B2 B3 B9 62.9(3) .
C1 B2 B3 B4 32.59(19) .
B8 B2 B3 B4 -101.6(2) .
B7 B2 B3 B4 -63.6(3) .
B6 B2 B3 B4 -0.2(3) .
B2 C1 B4 B10 -67.1(3) .
B5 C1 B4 B10 39.59(19) .
B3 C1 B4 B10 -103.3(2) .
B6 C1 B4 B10 3.3(3) .
B2 C1 B4 B9 -3.8(3) .
B5 C1 B4 B9 102.9(2) .
B3 C1 B4 B9 -40.0(2) .
B6 C1 B4 B9 66.6(3) .
B2 C1 B4 B5 -106.6(2) .
B3 C1 B4 B5 -142.8(2) .
B6 C1 B4 B5 -36.3(2) .
B2 C1 B4 B3 36.2(2) .
B5 C1 B4 B3 142.8(2) .
B6 C1 B4 B3 106.6(2) .
B8 B3 B4 C1 -96.0(2) .
B9 B3 B4 C1 -133.9(2) .
B2 B3 B4 C1 -32.54(19) .
C1 B3 B4 B10 95.8(2) .
B8 B3 B4 B10 -0.2(3) .
B9 B3 B4 B10 -38.2(2) .
B2 B3 B4 B10 63.2(3) .
C1 B3 B4 B9 133.9(2) .
B8 B3 B4 B9 37.9(2) .
B2 B3 B4 B9 101.4(2) .
C1 B3 B4 B5 32.63(19) .
B8 B3 B4 B5 -63.3(3) .
B9 B3 B4 B5 -101.3(2) .
B2 B3 B4 B5 0.1(3) .
B2 C1 B5 B11 3.6(3) .
B3 C1 B5 B11 -66.8(3) .
B6 C1 B5 B11 39.7(2) .
B4 C1 B5 B11 -103.3(2) .
B2 C1 B5 B10 67.2(3) .
B3 C1 B5 B10 -3.1(3) .
B6 C1 B5 B10 103.4(2) .
B4 C1 B5 B10 -39.6(2) .
B2 C1 B5 B6 -36.1(2) .
B3 C1 B5 B6 -106.5(2) .
B4 C1 B5 B6 -143.0(2) .
B2 C1 B5 B4 106.9(3) .
B3 C1 B5 B4 36.6(2) .
B6 C1 B5 B4 143.0(2) .
B10 B4 B5 C1 -134.3(2) .
B9 B4 B5 C1 -95.8(2) .
B3 B4 B5 C1 -32.67(19) .
C1 B4 B5 B11 96.3(2) .
B10 B4 B5 B11 -38.04(19) .
B9 B4 B5 B11 0.5(3) .
B3 B4 B5 B11 63.6(2) .
C1 B4 B5 B10 134.3(2) .
B9 B4 B5 B10 38.50(19) .
B3 B4 B5 B10 101.7(2) .
C1 B4 B5 B6 32.8(2) .
B10 B4 B5 B6 -101.6(2) .
B9 B4 B5 B6 -63.1(3) .
B3 B4 B5 B6 0.1(3) .
B2 C1 B6 B7 39.96(19) .
B5 C1 B6 B7 -103.1(2) .
B3 C1 B6 B7 3.8(3) .
B4 C1 B6 B7 -66.8(2) .
B2 C1 B6 B11 103.5(2) .
B5 C1 B6 B11 -39.56(19) .
B3 C1 B6 B11 67.4(2) .
B4 C1 B6 B11 -3.2(3) .
B5 C1 B6 B2 -143.1(2) .
B3 C1 B6 B2 -36.2(2) .
B4 C1 B6 B2 -106.7(2) .
B2 C1 B6 B5 143.1(2) .
B3 C1 B6 B5 106.9(2) .
B4 C1 B6 B5 36.4(2) .
B8 B2 B6 C1 96.3(2) .
B7 B2 B6 C1 134.2(2) .
B3 B2 B6 C1 32.8(2) .
C1 B2 B6 B7 -134.2(2) .
B8 B2 B6 B7 -37.9(2) .
B3 B2 B6 B7 -101.4(2) .
C1 B2 B6 B11 -95.8(2) .
B8 B2 B6 B11 0.5(3) .
B7 B2 B6 B11 38.4(2) .
B3 B2 B6 B11 -63.0(3) .
C1 B2 B6 B5 -32.5(2) .
B8 B2 B6 B5 63.8(3) .
B7 B2 B6 B5 101.7(2) .
B3 B2 B6 B5 0.3(3) .
B11 B5 B6 C1 -134.5(2) .
B10 B5 B6 C1 -96.0(2) .
B4 B5 B6 C1 -32.7(2) .
C1 B5 B6 B7 96.1(2) .
B11 B5 B6 B7 -38.3(2) .
B10 B5 B6 B7 0.1(3) .
B4 B5 B6 B7 63.4(3) .
C1 B5 B6 B11 134.5(2) .
B10 B5 B6 B11 38.4(2) .
B4 B5 B6 B11 101.7(2) .
C1 B5 B6 B2 32.5(2) .
B11 B5 B6 B2 -102.0(3) .
B10 B5 B6 B2 -63.5(3) .
B4 B5 B6 B2 -0.3(3) .
C1 B6 B7 B12 60.2(2) .
B11 B6 B7 B12 -38.6(2) .
B2 B6 B7 B12 99.3(2) .
B5 B6 B7 B12 -0.9(3) .
C1 B6 B7 B2 -39.12(18) .
B11 B6 B7 B2 -137.9(2) .
B5 B6 B7 B2 -100.3(2) .
C1 B6 B7 B8 -2.2(2) .
B11 B6 B7 B8 -101.0(2) .
B2 B6 B7 B8 36.91(19) .
B5 B6 B7 B8 -63.4(2) .
C1 B6 B7 B11 98.8(2) .
B2 B6 B7 B11 137.9(2) .
B5 B6 B7 B11 37.7(2) .
C1 B2 B7 B6 39.3(2) .
B8 B2 B7 B6 138.3(2) .
B3 B2 B7 B6 100.8(2) .
C1 B2 B7 B12 -60.4(3) .
B8 B2 B7 B12 38.55(19) .
B3 B2 B7 B12 1.1(3) .
B6 B2 B7 B12 -99.7(2) .
C1 B2 B7 B8 -98.9(2) .
B3 B2 B7 B8 -37.4(2) .
B6 B2 B7 B8 -138.3(2) .
C1 B2 B7 B11 2.1(3) .
B8 B2 B7 B11 101.0(2) .
B3 B2 B7 B11 63.6(3) .
B6 B2 B7 B11 -37.2(2) .
C1 B3 B8 B2 39.16(18) .
B9 B3 B8 B2 137.7(2) .
B4 B3 B8 B2 100.4(2) .
C1 B3 B8 B12 -60.6(2) .
B9 B3 B8 B12 38.0(2) .
B2 B3 B8 B12 -99.7(2) .
B4 B3 B8 B12 0.7(3) .
C1 B3 B8 B9 -98.5(2) .
B2 B3 B8 B9 -137.7(2) .
B4 B3 B8 B9 -37.3(2) .
C1 B3 B8 B7 2.0(2) .
B9 B3 B8 B7 100.5(2) .
B2 B3 B8 B7 -37.16(18) .
B4 B3 B8 B7 63.2(3) .
C1 B2 B8 B3 -39.37(18) .
B7 B2 B8 B3 -138.3(2) .
B6 B2 B8 B3 -100.9(2) .
C1 B2 B8 B12 60.2(3) .
B7 B2 B8 B12 -38.7(2) .
B3 B2 B8 B12 99.6(2) .
B6 B2 B8 B12 -1.3(3) .
C1 B2 B8 B9 -1.8(3) .
B7 B2 B8 B9 -100.7(2) .
B3 B2 B8 B9 37.54(19) .
B6 B2 B8 B9 -63.4(3) .
C1 B2 B8 B7 98.9(2) .
B3 B2 B8 B7 138.3(2) .
B6 B2 B8 B7 37.4(2) .
B6 B7 B8 B3 0.1(3) .
B12 B7 B8 B3 -98.4(2) .
B2 B7 B8 B3 37.44(19) .
B11 B7 B8 B3 -62.6(2) .
B6 B7 B8 B2 -37.31(19) .
B12 B7 B8 B2 -135.9(2) .
B11 B7 B8 B2 -100.0(2) .
B6 B7 B8 B12 98.6(2) .
B2 B7 B8 B12 135.9(2) .
B11 B7 B8 B12 35.86(19) .
B6 B7 B8 B9 63.1(2) .
B12 B7 B8 B9 -35.48(19) .
B2 B7 B8 B9 100.4(2) .
B11 B7 B8 B9 0.4(3) .
C1 B4 B9 B12 -60.5(2) .
B10 B4 B9 B12 38.22(19) .
B5 B4 B9 B12 0.4(3) .
B3 B4 B9 B12 -99.8(2) .
C1 B4 B9 B3 39.30(19) .
B10 B4 B9 B3 138.0(2) .
B5 B4 B9 B3 100.2(2) .
C1 B4 B9 B10 -98.7(2) .
B5 B4 B9 B10 -37.86(19) .
B3 B4 B9 B10 -138.0(2) .
C1 B4 B9 B8 2.3(3) .
B10 B4 B9 B8 101.0(2) .
B5 B4 B9 B8 63.2(2) .
B3 B4 B9 B8 -37.0(2) .
C1 B3 B9 B12 60.6(3) .
B8 B3 B9 B12 -38.30(19) .
B2 B3 B9 B12 -0.4(3) .
B4 B3 B9 B12 100.0(2) .
C1 B3 B9 B4 -39.4(2) .
B8 B3 B9 B4 -138.3(2) .
B2 B3 B9 B4 -100.4(2) .
C1 B3 B9 B10 -2.2(3) .
B8 B3 B9 B10 -101.1(2) .
B2 B3 B9 B10 -63.2(3) .
B4 B3 B9 B10 37.2(2) .
C1 B3 B9 B8 98.9(2) .
B2 B3 B9 B8 37.9(2) .
B4 B3 B9 B8 138.3(2) .
B3 B8 B9 B12 136.5(2) .
B2 B8 B9 B12 98.6(2) .
B7 B8 B9 B12 35.66(19) .
B3 B8 B9 B4 37.5(2) .
B2 B8 B9 B4 -0.3(3) .
B12 B8 B9 B4 -98.9(2) .
B7 B8 B9 B4 -63.3(3) .
B2 B8 B9 B3 -37.9(2) .
B12 B8 B9 B3 -136.5(2) .
B7 B8 B9 B3 -100.8(2) .
B3 B8 B9 B10 100.3(2) .
B2 B8 B9 B10 62.5(3) .
B12 B8 B9 B10 -36.13(19) .
B7 B8 B9 B10 -0.5(3) .
C1 B4 B10 B5 -38.92(19) .
B9 B4 B10 B5 -137.5(2) .
B3 B4 B10 B5 -100.0(2) .
C1 B4 B10 B12 60.7(3) .
B9 B4 B10 B12 -37.9(2) .
B5 B4 B10 B12 99.6(2) .
B3 B4 B10 B12 -0.3(3) .
C1 B4 B10 B9 98.6(2) .
B5 B4 B10 B9 137.5(2) .
B3 B4 B10 B9 37.6(2) .
C1 B4 B10 B11 -2.0(3) .
B9 B4 B10 B11 -100.6(2) .
B5 B4 B10 B11 36.94(19) .
B3 B4 B10 B11 -63.0(3) .
C1 B5 B10 B4 39.13(19) .
B11 B5 B10 B4 138.4(2) .
B6 B5 B10 B4 100.6(2) .
C1 B5 B10 B12 -60.7(3) .
B11 B5 B10 B12 38.58(19) .
B6 B5 B10 B12 0.8(3) .
B4 B5 B10 B12 -99.8(2) .
C1 B5 B10 B9 1.4(3) .
B11 B5 B10 B9 100.7(2) .
B6 B5 B10 B9 62.9(3) .
B4 B5 B10 B9 -37.7(2) .
C1 B5 B10 B11 -99.2(2) .
B6 B5 B10 B11 -37.79(19) .
B4 B5 B10 B11 -138.4(2) .
B12 B9 B10 B4 -136.6(2) .
B3 B9 B10 B4 -37.7(2) .
B8 B9 B10 B4 -100.5(2) .
B12 B9 B10 B5 -98.4(2) .
B4 B9 B10 B5 38.2(2) .
B3 B9 B10 B5 0.5(3) .
B8 B9 B10 B5 -62.3(3) .
B4 B9 B10 B12 136.6(2) .
B3 B9 B10 B12 98.9(2) .
B8 B9 B10 B12 36.13(19) .
B12 B9 B10 B11 -35.75(19) .
B4 B9 B10 B11 100.9(2) .
B3 B9 B10 B11 63.1(3) .
B8 B9 B10 B11 0.4(3) .
C1 B5 B11 B6 -39.1(2) .
B10 B5 B11 B6 -137.9(2) .
B4 B5 B11 B6 -100.6(2) .
C1 B5 B11 B12 60.4(2) .
B10 B5 B11 B12 -38.38(18) .
B6 B5 B11 B12 99.5(2) .
B4 B5 B11 B12 -1.1(3) .
C1 B5 B11 B10 98.7(2) .
B6 B5 B11 B10 137.9(2) .
B4 B5 B11 B10 37.29(18) .
C1 B5 B11 B7 -1.9(3) .
B10 B5 B11 B7 -100.7(2) .
B6 B5 B11 B7 37.2(2) .
B4 B5 B11 B7 -63.4(3) .
C1 B6 B11 B5 38.93(19) .
B7 B6 B11 B5 137.9(2) .
B2 B6 B11 B5 100.0(2) .
C1 B6 B11 B12 -60.5(3) .
B7 B6 B11 B12 38.4(2) .
B2 B6 B11 B12 0.5(3) .
B5 B6 B11 B12 -99.5(2) .
C1 B6 B11 B10 1.7(3) .
B7 B6 B11 B10 100.7(2) .
B2 B6 B11 B10 62.8(3) .
B5 B6 B11 B10 -37.2(2) .
C1 B6 B11 B7 -99.0(2) .
B2 B6 B11 B7 -37.9(2) .
B5 B6 B11 B7 -137.9(2) .
B4 B10 B11 B5 -37.54(19) .
B12 B10 B11 B5 -136.0(2) .
B9 B10 B11 B5 -100.5(2) .
B4 B10 B11 B6 0.2(3) .
B5 B10 B11 B6 37.7(2) .
B12 B10 B11 B6 -98.3(2) .
B9 B10 B11 B6 -62.8(3) .
B4 B10 B11 B12 98.5(2) .
B5 B10 B11 B12 136.0(2) .
B9 B10 B11 B12 35.53(19) .
B4 B10 B11 B7 62.8(3) .
B5 B10 B11 B7 100.3(2) .
B12 B10 B11 B7 -35.68(19) .
B9 B10 B11 B7 -0.1(3) .
B6 B7 B11 B5 -37.7(2) .
B12 B7 B11 B5 98.3(2) .
B2 B7 B11 B5 -0.1(3) .
B8 B7 B11 B5 62.5(3) .
B12 B7 B11 B6 136.0(2) .
B2 B7 B11 B6 37.6(2) .
B8 B7 B11 B6 100.2(2) .
B6 B7 B11 B12 -136.0(2) .
B2 B7 B11 B12 -98.4(2) .
B8 B7 B11 B12 -35.80(19) .
B6 B7 B11 B10 -100.3(2) .
B12 B7 B11 B10 35.66(19) .
B2 B7 B11 B10 -62.7(3) .
B8 B7 B11 B10 -0.1(3) .
B4 B9 B12 C2 -146.4(2) .
B3 B9 B12 C2 150.1(2) .
B10 B9 B12 C2 -108.4(3) .
B8 B9 B12 C2 112.0(3) .
B4 B9 B12 B10 -38.05(19) .
B3 B9 B12 B10 -101.5(2) .
B8 B9 B12 B10 -139.6(2) .
B4 B9 B12 B8 101.5(2) .
B3 B9 B12 B8 38.11(19) .
B10 B9 B12 B8 139.6(2) .
B4 B9 B12 B7 64.6(3) .
B3 B9 B12 B7 1.1(3) .
B10 B9 B12 B7 102.6(2) .
B8 B9 B12 B7 -37.0(2) .
B4 B9 B12 B11 -1.1(3) .
B3 B9 B12 B11 -64.5(3) .
B10 B9 B12 B11 36.98(19) .
B8 B9 B12 B11 -102.6(2) .
B4 B10 B12 C2 149.7(2) .
B5 B10 B12 C2 -146.8(2) .
B9 B10 B12 C2 111.7(3) .
B11 B10 B12 C2 -108.4(3) .
B4 B10 B12 B9 38.1(2) .
B5 B10 B12 B9 101.5(2) .
B11 B10 B12 B9 139.9(2) .
B4 B10 B12 B8 0.7(3) .
B5 B10 B12 B8 64.2(3) .
B9 B10 B12 B8 -37.3(2) .
B11 B10 B12 B8 102.6(2) .
B4 B10 B12 B7 -64.8(3) .
B5 B10 B12 B7 -1.4(3) .
B9 B10 B12 B7 -102.9(2) .
B11 B10 B12 B7 37.0(2) .
B4 B10 B12 B11 -101.8(2) .
B5 B10 B12 B11 -38.4(2) .
B9 B10 B12 B11 -139.9(2) .
B3 B8 B12 C2 -148.8(2) .
B2 B8 B12 C2 148.2(2) .
B9 B8 B12 C2 -110.6(3) .
B7 B8 B12 C2 109.5(3) .
B3 B8 B12 B9 -38.2(2) .
B2 B8 B12 B9 -101.2(2) .
B7 B8 B12 B9 -139.9(2) .
B3 B8 B12 B10 -0.9(3) .
B2 B8 B12 B10 -63.9(3) .
B9 B8 B12 B10 37.3(2) .
B7 B8 B12 B10 -102.6(2) .
B3 B8 B12 B7 101.7(2) .
B2 B8 B12 B7 38.7(2) .
B9 B8 B12 B7 139.9(2) .
B3 B8 B12 B11 64.7(3) .
B2 B8 B12 B11 1.7(3) .
B9 B8 B12 B11 102.9(2) .
B7 B8 B12 B11 -37.0(2) .
B6 B7 B12 C2 146.4(2) .
B2 B7 B12 C2 -150.7(2) .
B8 B7 B12 C2 -112.2(3) .
B11 B7 B12 C2 108.0(3) .
B6 B7 B12 B9 -64.3(3) .
B2 B7 B12 B9 -1.4(3) .
B8 B7 B12 B9 37.0(2) .
B11 B7 B12 B9 -102.8(2) .
B6 B7 B12 B10 1.5(3) .
B2 B7 B12 B10 64.3(3) .
B8 B7 B12 B10 102.8(2) .
B11 B7 B12 B10 -37.0(2) .
B6 B7 B12 B8 -101.3(2) .
B2 B7 B12 B8 -38.47(19) .
B11 B7 B12 B8 -139.8(2) .
B6 B7 B12 B11 38.5(2) .
B2 B7 B12 B11 101.3(2) .
B8 B7 B12 B11 139.8(2) .
B5 B11 B12 C2 147.7(2) .
B6 B11 B12 C2 -149.2(2) .
B10 B11 B12 C2 109.4(2) .
B7 B11 B12 C2 -110.8(3) .
B5 B11 B12 B9 1.3(3) .
B6 B11 B12 B9 64.4(3) .
B10 B11 B12 B9 -37.03(19) .
B7 B11 B12 B9 102.8(2) .
B5 B11 B12 B10 38.37(19) .
B6 B11 B12 B10 101.4(2) .
B7 B11 B12 B10 139.8(2) .
B5 B11 B12 B8 -64.4(3) .
B6 B11 B12 B8 -1.4(3) .
B10 B11 B12 B8 -102.8(2) .
B7 B11 B12 B8 37.0(2) .
B5 B11 B12 B7 -101.5(2) .
B6 B11 B12 B7 -38.4(2) .
B10 B11 B12 B7 -139.8(2) .
B9 B12 C2 N1 138(5) .
B10 B12 C2 N1 66(5) .
B8 B12 C2 N1 -149(5) .
B7 B12 C2 N1 -76(5) .
B11 B12 C2 N1 -5(5) .
C7 P1 C3 C4 -172.55(18) .
C5 P1 C3 C4 -59.8(2) .
Pt1 P1 C3 C4 62.5(2) .
C7 P1 C5 C6 60.7(2) .
C3 P1 C5 C6 -50.5(2) .
Pt1 P1 C5 C6 -174.02(17) .
C3 P1 C7 C8 175.47(19) .
C5 P1 C7 C8 63.5(2) .
Pt1 P1 C7 C8 -60.1(2) .
B12 C2 N1 Pt1 12(8) .
N1 Pt1 N1 C2 -173(8) 3_666
P1 Pt1 N1 C2 82(3) 3_666
P1 Pt1 N1 C2 -98(3) .
